data_4316697
loop_
_publ_author_name
' Tomoka Yamaguchi '
'Jean-Pierre Costes'
'Yukana Kishima'
'Masaaki Kojima'
'Yukinari Sunatsuki'
'Nicolas Br\'efuel'
'Jean-Pierre Tuchagues'
'Laure Vendier'
'Wolfgang Wernsdorfer'

_publ_contact_author 'Costes jean-Pierre'
_publ_contact_author_address
;
Laboratoire de Chimie de Coordination
205 Route de Narbonne
31077 Toulouse Cedex 04
;
_publ_contact_author_email jean-pierre.costes@lcc-toulouse.fr
_publ_section_title
;
 Face-Sharing Heterotrinuclear MII-LnIII-MII (M = Mn, Fe, Co, Zn; Ln = La,
 Gd, Tb, Dy) Complexes: Synthesis, Structures, and Magnetic Properties
;
_journal_name_full 'Inorganic Chemistry'
_journal_page_first 9125
_journal_page_last 9135
_journal_paper_doi 10.1021/ic100460w
_journal_volume 49
_journal_year 2010
_chemical_absolute_configuration ad
_chemical_compound_source 'synthesis as described'
_chemical_formula_moiety 'C58 H60 Dy Fe2 N6 O12, C H4 O, Cl O4'
_chemical_formula_sum 'C59 H64 Cl Dy Fe2 N6 O17'
_chemical_formula_weight 1438.81
_chemical_name_systematic
;
 ?
;
_space_group_IT_number 19
_symmetry_cell_setting orthorhombic
_symmetry_Int_Tables_number 19
_symmetry_space_group_name_Hall 'P 2ac 2ab'
_symmetry_space_group_name_H-M 'P 21 21 21'
_atom_sites_solution_hydrogens geom
_atom_sites_solution_primary direct
_atom_sites_solution_secondary difmap
_cell_angle_alpha 90
_cell_angle_beta 90
_cell_angle_gamma 90
_cell_formula_units_Z 4
_cell_length_a 15.6543(7)
_cell_length_b 15.9364(8)
_cell_length_c 24.0870(11)
_cell_measurement_reflns_used 6700
_cell_measurement_temperature 180
_cell_measurement_theta_max 32.1417
_cell_measurement_theta_min 2.8356
_cell_measurement_wavelength 0.71073
_cell_volume 6009.1(5)
_computing_cell_refinement 'CrysAlis RED, Oxford Diffraction Ltd.'
_computing_data_collection 'CrysAlis CCD, Oxford Diffraction Ltd.'
_computing_data_reduction 'CrysAlis RED, Oxford Diffraction Ltd.'
_computing_molecular_graphics 'Ortep-3 for Windows (Farrugia, 1997)'
_computing_publication_material 'WinGX publication routines (Farrugia, 1999)'
_computing_structure_refinement 'SHELXL-97 (Sheldrick, 1997)'
_computing_structure_solution 'SIR92 (Giacovazzo et al, 1993)'
_diffrn_ambient_temperature 180
_diffrn_measured_fraction_theta_full 0.994
_diffrn_measured_fraction_theta_max 0.994
_diffrn_measurement_device_type 'Oxford-Diffraction XCALIBUR'
_diffrn_measurement_method \w-\f
_diffrn_radiation_monochromator graphite
_diffrn_radiation_source 'fine-focus sealed tube'
_diffrn_radiation_type MoK\a
_diffrn_reflns_av_R_equivalents 0.0488
_diffrn_reflns_av_unetI/netI 0.0474
_diffrn_reflns_limit_h_max 19
_diffrn_reflns_limit_h_min -18
_diffrn_reflns_limit_k_max 19
_diffrn_reflns_limit_k_min -19
_diffrn_reflns_limit_l_max 29
_diffrn_reflns_limit_l_min -27
_diffrn_reflns_number 43978
_diffrn_reflns_theta_full 25.68
_diffrn_reflns_theta_max 25.68
_diffrn_reflns_theta_min 2.6
_diffrn_standards_decay_% 0
_diffrn_standards_interval_count 0
_diffrn_standards_interval_time 0
_diffrn_standards_number 0
_exptl_absorpt_coefficient_mu 1.827
_exptl_absorpt_correction_T_max 0.732
_exptl_absorpt_correction_T_min 0.528
_exptl_absorpt_correction_type refdelf
_exptl_absorpt_process_details
;
        (See: Walker, N. & Stuart, D. (1983) Acta Cryst. A39, 158-166)
;
_exptl_crystal_colour 'dark red'
_exptl_crystal_density_diffrn 1.59
_exptl_crystal_density_method 'not measured'
_exptl_crystal_description block
_exptl_crystal_F_000 2924
_exptl_crystal_size_max 0.35
_exptl_crystal_size_mid 0.2
_exptl_crystal_size_min 0.17
_refine_diff_density_max 2.059
_refine_diff_density_min -1.215
_refine_diff_density_rms 0.12
_refine_ls_abs_structure_details 'Flack H D (1983), Acta Cryst. A39, 876-881'
_refine_ls_abs_structure_Flack -0.012(9)
_refine_ls_extinction_method none
_refine_ls_goodness_of_fit_ref 1.051
_refine_ls_hydrogen_treatment constr
_refine_ls_matrix_type full
_refine_ls_number_parameters 767
_refine_ls_number_reflns 11349
_refine_ls_number_restraints 7
_refine_ls_restrained_S_all 1.06
_refine_ls_R_factor_all 0.0518
_refine_ls_R_factor_gt 0.0401
_refine_ls_shift/su_max 0.002
_refine_ls_shift/su_mean 0
_refine_ls_structure_factor_coef Fsqd
_refine_ls_weighting_details 'calc w=1/[\s^2^(Fo^2^)+(0.0783P)^2^+0.0000P] where P=(Fo^2^+2Fc^2^)/3'
_refine_ls_weighting_scheme calc
_refine_ls_wR_factor_gt 0.1099
_refine_ls_wR_factor_ref 0.1163
_reflns_number_gt 9506
_reflns_number_total 11349
_reflns_threshold_expression >2\s(I)
_cod_data_source_file ic100460w_si_002_1.cif
_cod_data_source_block 10
_cod_database_code 4316697

loop_
_symmetry_equiv_pos_as_xyz
'x, y, z'
'-x+1/2, -y, z+1/2'
'x+1/2, -y+1/2, -z'
'-x, y+1/2, -z+1/2'

loop_
_atom_site_label
_atom_site_type_symbol
_atom_site_fract_x
_atom_site_fract_y
_atom_site_fract_z
_atom_site_U_iso_or_equiv
_atom_site_adp_type
_atom_site_occupancy
_atom_site_symmetry_multiplicity
_atom_site_calc_flag
_atom_site_refinement_flags
_atom_site_disorder_assembly
_atom_site_disorder_group
C1 C 0.5706(5) 0.8708(5) 0.7664(3) 0.0395(17) Uani 1 1 d . . .
H1A H 0.5576 0.8658 0.7271 0.047 Uiso 1 1 calc R . .
H1B H 0.5357 0.9159 0.7812 0.047 Uiso 1 1 calc R . .
C2 C 0.6169(5) 0.7219(5) 0.7855(3) 0.0434(18) Uani 1 1 d . . .
H2A H 0.5944 0.6658 0.7908 0.052 Uiso 1 1 calc R . .
H2B H 0.6347 0.7266 0.747 0.052 Uiso 1 1 calc R . .
C3 C 0.5315(4) 0.8004(5) 0.8579(3) 0.0391(17) Uani 1 1 d . . .
H3A H 0.4742 0.8218 0.8637 0.047 Uiso 1 1 calc R . .
H3B H 0.5357 0.747 0.877 0.047 Uiso 1 1 calc R . .
C4 C 0.5447(4) 0.7860(4) 0.7963(3) 0.0355(16) Uani 1 1 d . . .
C5 C 0.4600(5) 0.7562(6) 0.7687(3) 0.054(2) Uani 1 1 d . . .
H5A H 0.4353 0.712 0.7905 0.08 Uiso 1 1 calc R . .
H5B H 0.4718 0.7359 0.732 0.08 Uiso 1 1 calc R . .
H5C H 0.4208 0.8024 0.7666 0.08 Uiso 1 1 calc R . .
C6 C 1.2573(5) 1.0000(4) 0.9904(3) 0.0401(17) Uani 1 1 d . . .
H6A H 1.3148 0.9896 0.977 0.048 Uiso 1 1 calc R . .
H6B H 1.2518 0.9743 1.0267 0.048 Uiso 1 1 calc R . .
C7 C 1.1740(5) 1.1168(5) 1.0373(3) 0.0437(18) Uani 1 1 d . . .
H7A H 1.1972 1.112 1.0745 0.052 Uiso 1 1 calc R . .
H7B H 1.156 1.1744 1.0319 0.052 Uiso 1 1 calc R . .
C8 C 1.2240(4) 1.1346(4) 0.9388(3) 0.0365(16) Uani 1 1 d . . .
H8A H 1.2413 1.1931 0.9393 0.044 Uiso 1 1 calc R . .
H8B H 1.258 1.1062 0.9109 0.044 Uiso 1 1 calc R . .
C9 C 1.2430(4) 1.0956(4) 0.9956(3) 0.0309(15) Uani 1 1 d . . .
C10 C 1.3282(5) 1.1353(5) 1.0176(3) 0.0447(18) Uani 1 1 d . . .
H10A H 1.348 1.104 1.0491 0.067 Uiso 1 1 calc R . .
H10B H 1.318 1.1925 1.0284 0.067 Uiso 1 1 calc R . .
H10C H 1.3706 1.1338 0.9888 0.067 Uiso 1 1 calc R . .
C11 C 0.6968(4) 0.9104(4) 0.7260(3) 0.0307(15) Uani 1 1 d . . .
H11 H 0.665 0.9036 0.6937 0.037 Uiso 1 1 calc R . .
C12 C 0.7827(4) 0.9382(5) 0.7191(2) 0.0307(13) Uani 1 1 d . . .
C13 C 0.8068(4) 0.9630(4) 0.6653(3) 0.0333(15) Uani 1 1 d . . .
H13 H 0.7686 0.9562 0.6361 0.04 Uiso 1 1 calc R . .
C14 C 0.8862(4) 0.9974(4) 0.6551(3) 0.0353(15) Uani 1 1 d . . .
H14 H 0.9016 1.0118 0.619 0.042 Uiso 1 1 calc R . .
C15 C 0.9424(4) 1.0102(4) 0.6978(3) 0.0327(15) Uani 1 1 d . . .
H15 H 0.9954 1.0347 0.691 0.039 Uiso 1 1 calc R . .
C16 C 0.9198(4) 0.9864(4) 0.7514(3) 0.0296(14) Uani 1 1 d . . .
C17 C 0.8408(4) 0.9500(4) 0.7632(2) 0.0243(13) Uani 1 1 d . . .
C18 C 1.0570(4) 1.0307(5) 0.7875(3) 0.0385(17) Uani 1 1 d . . .
H18A H 1.085 0.9971 0.7599 0.058 Uiso 1 1 calc R . .
H18B H 1.0894 1.0293 0.8213 0.058 Uiso 1 1 calc R . .
H18C H 1.0527 1.0875 0.7746 0.058 Uiso 1 1 calc R . .
C19 C 0.7254(5) 0.6647(4) 0.8373(3) 0.0368(16) Uani 1 1 d . . .
H19 H 0.6982 0.6154 0.8267 0.044 Uiso 1 1 calc R . .
C20 C 0.8039(4) 0.6557(4) 0.8715(3) 0.0298(14) Uani 1 1 d . . .
C21 C 0.8373(4) 0.5746(4) 0.8773(3) 0.0356(15) Uani 1 1 d . . .
H21 H 0.8096 0.5295 0.8605 0.043 Uiso 1 1 calc R . .
C23 C 0.9101(5) 0.5610(4) 0.9073(3) 0.0456(18) Uani 1 1 d . . .
H23 H 0.9307 0.5066 0.9115 0.055 Uiso 1 1 calc R . .
C24 C 0.9544(4) 0.6286(4) 0.9321(3) 0.0341(15) Uani 1 1 d . . .
H24 H 1.0048 0.6193 0.9516 0.041 Uiso 1 1 calc R . .
C25 C 0.9221(4) 0.7074(4) 0.9268(3) 0.0288(14) Uani 1 1 d . . .
C26 C 0.8453(4) 0.7252(4) 0.8957(3) 0.0285(14) Uani 1 1 d . . .
C27 C 1.0357(5) 0.7676(5) 0.9798(3) 0.0399(17) Uani 1 1 d . . .
H27A H 1.0218 0.737 1.0129 0.06 Uiso 1 1 calc R . .
H27B H 1.059 0.8213 0.9897 0.06 Uiso 1 1 calc R . .
H27C H 1.0771 0.7367 0.9586 0.06 Uiso 1 1 calc R . .
C28 C 0.5595(4) 0.9166(4) 0.9130(3) 0.0345(16) Uani 1 1 d . . .
H28 H 0.5002 0.9179 0.9154 0.041 Uiso 1 1 calc R . .
C29 C 0.6056(4) 0.9812(4) 0.9444(3) 0.0334(14) Uani 1 1 d . . .
C30 C 0.5519(5) 1.0349(4) 0.9775(3) 0.0391(17) Uani 1 1 d . . .
H30 H 0.4928 1.0287 0.9773 0.047 Uiso 1 1 calc R . .
C31 C 0.5912(5) 1.0962(5) 1.0098(3) 0.0461(19) Uani 1 1 d . . .
H31 H 0.5575 1.1327 1.0305 0.055 Uiso 1 1 calc R . .
C32 C 0.6768(5) 1.1041(5) 1.0117(3) 0.0411(17) Uani 1 1 d . . .
H32 H 0.7018 1.1434 1.0351 0.049 Uiso 1 1 calc R . .
C33 C 0.7281(4) 1.0533(4) 0.9785(3) 0.0325(15) Uani 1 1 d . . .
C34 C 0.6944(4) 0.9918(4) 0.9440(3) 0.0288(15) Uani 1 1 d . . .
C35 C 0.8591(4) 1.1186(4) 1.0116(3) 0.0355(16) Uani 1 1 d . . .
H35A H 0.8366 1.1729 1.0024 0.053 Uiso 1 1 calc R . .
H35B H 0.9194 1.1177 1.0046 0.053 Uiso 1 1 calc R . .
H35C H 0.8488 1.1071 1.0502 0.053 Uiso 1 1 calc R . .
C36 C 1.2273(4) 0.9080(4) 0.9191(3) 0.0313(15) Uani 1 1 d . . .
H36 H 1.286 0.8995 0.9212 0.038 Uiso 1 1 calc R . .
C37 C 1.1809(4) 0.8581(4) 0.8780(2) 0.0277(13) Uani 1 1 d . . .
C38 C 1.2306(4) 0.7972(4) 0.8479(3) 0.0335(15) Uani 1 1 d . . .
H38 H 1.2894 0.7949 0.8534 0.04 Uiso 1 1 calc R . .
C39 C 1.1947(4) 0.7441(4) 0.8123(3) 0.0369(16) Uani 1 1 d . . .
H39 H 1.2281 0.7043 0.7942 0.044 Uiso 1 1 calc R . .
C40 C 1.1072(5) 0.7477(4) 0.8018(3) 0.0349(15) Uani 1 1 d . . .
H40 H 1.0823 0.711 0.7765 0.042 Uiso 1 1 calc R . .
C41 C 1.0569(4) 0.8069(4) 0.8296(2) 0.0276(14) Uani 1 1 d . . .
C42 C 1.0920(4) 0.8627(4) 0.8677(2) 0.0268(14) Uani 1 1 d . . .
C43 C 0.9300(5) 0.7644(4) 0.7822(3) 0.0344(15) Uani 1 1 d . . .
H43A H 0.953 0.7777 0.7463 0.052 Uiso 1 1 calc R . .
H43B H 0.8695 0.7746 0.7822 0.052 Uiso 1 1 calc R . .
H43C H 0.9406 0.7064 0.7904 0.052 Uiso 1 1 calc R . .
C44 C 1.0689(5) 1.0293(4) 1.0772(3) 0.0360(16) Uani 1 1 d . . .
H44 H 1.0997 1.0418 1.1091 0.043 Uiso 1 1 calc R . .
C45 C 0.9943(4) 0.9778(4) 1.0843(3) 0.0313(15) Uani 1 1 d . . .
C46 C 0.9635(5) 0.9644(4) 1.1394(3) 0.0431(18) Uani 1 1 d . . .
H46 H 0.9953 0.9842 1.1693 0.052 Uiso 1 1 calc R . .
C47 C 0.8884(5) 0.9233(4) 1.1493(3) 0.0402(16) Uani 1 1 d . . .
H47 H 0.8692 0.9161 1.1855 0.048 Uiso 1 1 calc R . .
C48 C 0.8411(5) 0.8924(4) 1.1053(3) 0.0377(16) Uani 1 1 d . . .
H48 H 0.7899 0.8647 1.1123 0.045 Uiso 1 1 calc R . .
C49 C 0.8678(4) 0.9019(4) 1.0522(3) 0.0329(15) Uani 1 1 d . . .
C50 C 0.9457(4) 0.9455(4) 1.0398(2) 0.0292(14) Uani 1 1 d . . .
C51 C 0.7523(5) 0.8262(5) 1.0150(3) 0.0435(18) Uani 1 1 d . . .
H51A H 0.7659 0.7791 1.0383 0.065 Uiso 1 1 calc R . .
H51B H 0.7304 0.8064 0.9802 0.065 Uiso 1 1 calc R . .
H51C H 0.71 0.8604 1.0329 0.065 Uiso 1 1 calc R . .
C52 C 1.0998(4) 1.1953(3) 0.9048(2) 0.0302(13) Uani 1 1 d . . .
H52 H 1.1345 1.2426 0.9039 0.036 Uiso 1 1 calc R . .
C53 C 1.0136(4) 1.2072(4) 0.8851(2) 0.0281(14) Uani 1 1 d . . .
C54 C 0.9910(5) 1.2867(4) 0.8645(3) 0.0338(16) Uani 1 1 d . . .
H54 H 1.0314 1.3296 0.865 0.041 Uiso 1 1 calc R . .
C55 C 0.9115(5) 1.3028(4) 0.8437(3) 0.0385(17) Uani 1 1 d . . .
H55 H 0.8981 1.3563 0.8309 0.046 Uiso 1 1 calc R . .
C56 C 0.8497(4) 1.2389(4) 0.8416(3) 0.0325(15) Uani 1 1 d . . .
H56 H 0.7958 1.2499 0.8271 0.039 Uiso 1 1 calc R . .
C57 C 0.8690(4) 1.1604(4) 0.8609(2) 0.0268(14) Uani 1 1 d . . .
C58 C 0.9511(4) 1.1417(4) 0.8849(2) 0.0267(13) Uani 1 1 d . . .
C59 C 0.7367(4) 1.1053(5) 0.8327(3) 0.0380(17) Uani 1 1 d . . .
H59A H 0.7014 1.14 0.8559 0.057 Uiso 1 1 calc R . .
H59B H 0.7093 1.0521 0.8271 0.057 Uiso 1 1 calc R . .
H59C H 0.7452 1.1323 0.7975 0.057 Uiso 1 1 calc R . .
C100 C 0.4894(9) 0.2544(8) 0.8971(5) 0.105(4) Uani 1 1 d . . .
H10D H 0.5279 0.2776 0.8702 0.157 Uiso 1 1 calc R . .
H10E H 0.5064 0.198 0.9058 0.157 Uiso 1 1 calc R . .
H10F H 0.4909 0.2878 0.9302 0.157 Uiso 1 1 calc R . .
N1 N 0.6579(3) 0.8935(3) 0.7721(2) 0.0310(12) Uani 1 1 d . . .
N2 N 0.6917(4) 0.7326(4) 0.8211(2) 0.0386(14) Uani 1 1 d . . .
N3 N 0.5918(3) 0.8583(4) 0.8825(2) 0.0330(12) Uani 1 1 d . . .
N4 N 1.1956(3) 0.9617(3) 0.9521(2) 0.0296(12) Uani 1 1 d . . .
N5 N 1.0974(3) 1.0595(3) 1.0319(2) 0.0342(12) Uani 1 1 d . . .
N6 N 1.1342(3) 1.1299(3) 0.9229(2) 0.0303(12) Uani 1 1 d . . .
O1 O 0.8236(3) 0.9255(3) 0.81482(16) 0.0290(9) Uani 1 1 d . . .
O2 O 0.8198(3) 0.8035(2) 0.89190(17) 0.0288(9) Uani 1 1 d . . .
O3 O 0.7446(3) 0.9464(3) 0.91160(16) 0.0302(10) Uani 1 1 d . . .
O4 O 1.0436(2) 0.9176(2) 0.89380(17) 0.0264(9) Uani 1 1 d . . .
O5 O 0.9688(3) 0.9538(3) 0.98736(17) 0.0300(10) Uani 1 1 d . . .
O6 O 0.9649(2) 1.0661(3) 0.90502(16) 0.0268(8) Uani 1 1 d . . .
O7 O 0.9727(3) 0.9979(3) 0.79757(18) 0.0343(10) Uani 1 1 d . . .
O8 O 0.9605(3) 0.7792(3) 0.94746(18) 0.0311(10) Uani 1 1 d . . .
O9 O 0.8171(3) 1.0547(3) 0.97760(17) 0.0315(10) Uani 1 1 d . . .
O10 O 0.9702(3) 0.8163(3) 0.82367(17) 0.0274(9) Uani 1 1 d . . .
O11 O 0.8267(3) 0.8741(3) 1.00570(18) 0.0333(10) Uani 1 1 d . . .
O12 O 0.8153(3) 1.0930(3) 0.85838(19) 0.0348(11) Uani 1 1 d . . .
O24 O 0.4063(7) 0.2539(5) 0.8755(4) 0.110(3) Uani 1 1 d . . .
H24A H 0.3989 0.211 0.8574 0.165 Uiso 1 1 calc R . .
Fe1 Fe 0.71843(6) 0.85858(6) 0.84821(4) 0.0260(2) Uani 1 1 d . . .
Fe2 Fe 1.07042(6) 1.01631(5) 0.94954(4) 0.0253(2) Uani 1 1 d . . .
Dy1 Dy 0.893934(18) 0.934175(18) 0.901769(12) 0.02739(9) Uani 1 1 d . . .
Cl1 Cl 0.3874(2) 0.03539(17) 0.81525(13) 0.0854(8) Uani 1 1 d D . .
O23 O 0.3823(8) -0.0435(6) 0.8411(5) 0.172(3) Uani 1 1 d D . .
O20 O 0.3192(6) 0.0907(6) 0.8155(5) 0.172(3) Uani 1 1 d D . .
O22 O 0.4637(5) 0.0785(7) 0.8159(5) 0.172(3) Uani 1 1 d D . .
O21 O 0.3851(7) 0.0154(7) 0.7536(3) 0.172(3) Uani 1 1 d D . .

loop_
_atom_site_aniso_label
_atom_site_aniso_U_11
_atom_site_aniso_U_22
_atom_site_aniso_U_33
_atom_site_aniso_U_23
_atom_site_aniso_U_13
_atom_site_aniso_U_12
C1 0.038(4) 0.042(4) 0.038(4) 0.007(3) 0.001(3) -0.001(3)
C2 0.048(5) 0.039(4) 0.043(4) -0.003(3) -0.007(4) -0.017(4)
C3 0.030(4) 0.047(4) 0.040(4) 0.013(3) 0.003(3) -0.012(3)
C4 0.028(4) 0.040(4) 0.038(4) -0.003(3) -0.004(3) -0.013(3)
C5 0.049(5) 0.058(5) 0.054(5) -0.003(4) -0.002(4) -0.017(4)
C6 0.036(4) 0.031(4) 0.054(5) -0.004(3) -0.013(3) 0.008(3)
C7 0.040(4) 0.039(4) 0.052(5) -0.001(3) -0.017(4) -0.014(3)
C8 0.031(4) 0.032(4) 0.046(4) 0.000(3) -0.003(3) -0.012(3)
C9 0.022(3) 0.026(3) 0.046(4) -0.007(3) -0.005(3) -0.003(2)
C10 0.040(4) 0.038(4) 0.057(5) -0.004(4) -0.015(4) -0.005(3)
C11 0.032(4) 0.033(4) 0.028(3) 0.001(3) -0.002(3) -0.005(3)
C12 0.028(3) 0.033(3) 0.031(3) 0.000(3) 0.006(3) -0.001(3)
C13 0.032(4) 0.045(4) 0.023(3) 0.004(3) -0.003(3) -0.004(3)
C14 0.038(4) 0.044(4) 0.023(3) 0.007(3) 0.005(3) 0.001(3)
C15 0.038(4) 0.034(4) 0.026(3) 0.012(3) 0.005(3) -0.001(3)
C16 0.034(4) 0.029(3) 0.026(3) 0.002(3) 0.001(3) 0.000(3)
C17 0.028(3) 0.025(3) 0.020(3) -0.004(2) 0.001(2) 0.001(2)
C18 0.032(4) 0.045(4) 0.039(4) 0.008(3) 0.003(3) -0.008(3)
C19 0.048(4) 0.028(4) 0.034(4) -0.006(3) 0.007(3) -0.009(3)
C20 0.031(4) 0.025(3) 0.033(3) 0.005(3) 0.007(3) -0.003(3)
C21 0.040(4) 0.031(4) 0.035(3) -0.008(3) 0.010(3) -0.010(3)
C23 0.060(5) 0.023(3) 0.055(4) 0.009(4) 0.026(4) 0.013(3)
C24 0.038(4) 0.028(4) 0.037(4) 0.007(3) 0.014(3) 0.007(3)
C25 0.035(3) 0.024(3) 0.028(3) 0.002(3) 0.005(3) 0.004(3)
C26 0.038(4) 0.020(3) 0.028(3) 0.003(3) 0.012(3) -0.002(2)
C27 0.042(4) 0.042(4) 0.035(4) 0.003(3) -0.012(3) 0.003(3)
C28 0.024(3) 0.047(4) 0.033(4) 0.007(3) 0.007(3) -0.008(3)
C29 0.031(3) 0.039(4) 0.029(3) 0.007(3) 0.002(3) 0.000(3)
C30 0.041(4) 0.046(4) 0.029(4) -0.003(3) 0.013(3) 0.004(3)
C31 0.052(5) 0.052(5) 0.034(4) -0.010(3) 0.007(3) 0.019(4)
C32 0.055(5) 0.038(4) 0.030(4) -0.011(3) 0.002(3) 0.009(3)
C33 0.037(4) 0.035(4) 0.026(3) 0.005(3) 0.003(3) 0.013(3)
C34 0.034(4) 0.028(3) 0.025(3) 0.011(3) 0.012(3) 0.016(3)
C35 0.037(4) 0.035(4) 0.034(4) -0.006(3) -0.001(3) -0.002(3)
C36 0.031(4) 0.033(4) 0.030(3) 0.007(3) 0.002(3) -0.001(3)
C37 0.029(3) 0.028(3) 0.026(3) -0.001(3) -0.003(3) -0.005(3)
C38 0.030(4) 0.035(4) 0.035(4) 0.002(3) 0.011(3) 0.010(3)
C39 0.035(4) 0.039(4) 0.037(4) -0.006(3) 0.006(3) 0.014(3)
C40 0.037(4) 0.030(3) 0.037(4) -0.010(3) -0.001(3) 0.008(3)
C41 0.032(4) 0.031(4) 0.019(3) -0.002(3) 0.009(3) -0.001(3)
C42 0.033(4) 0.021(3) 0.026(3) 0.003(2) 0.020(3) 0.007(3)
C43 0.044(4) 0.031(4) 0.028(3) -0.010(3) 0.003(3) -0.008(3)
C44 0.046(4) 0.037(4) 0.025(3) -0.002(3) -0.008(3) 0.006(3)
C45 0.037(4) 0.028(3) 0.028(4) 0.003(3) 0.000(3) 0.002(3)
C46 0.065(5) 0.038(4) 0.027(4) -0.007(3) -0.010(3) 0.015(4)
C47 0.055(4) 0.038(4) 0.028(3) 0.008(3) 0.006(3) -0.002(4)
C48 0.051(4) 0.034(4) 0.028(4) 0.009(3) 0.012(3) 0.001(3)
C49 0.038(4) 0.031(3) 0.030(3) 0.000(3) -0.001(3) 0.004(3)
C50 0.044(4) 0.024(3) 0.020(3) 0.002(3) 0.006(3) 0.012(3)
C51 0.049(4) 0.037(4) 0.044(4) 0.008(3) 0.006(3) -0.015(3)
C52 0.044(4) 0.019(3) 0.028(3) 0.000(3) 0.000(3) -0.009(3)
C53 0.037(4) 0.022(3) 0.025(3) -0.002(2) -0.003(3) 0.001(3)
C54 0.053(4) 0.024(3) 0.025(3) 0.002(3) -0.001(3) -0.006(3)
C55 0.054(5) 0.023(3) 0.038(4) 0.005(3) -0.011(3) 0.004(3)
C56 0.037(4) 0.029(4) 0.031(4) 0.002(3) -0.004(3) 0.003(3)
C57 0.037(4) 0.023(3) 0.020(3) -0.003(2) 0.002(3) -0.001(3)
C58 0.032(3) 0.026(3) 0.021(3) -0.005(2) 0.003(2) 0.001(3)
C59 0.029(4) 0.044(4) 0.042(4) 0.001(3) -0.002(3) 0.006(3)
C100 0.134(11) 0.087(8) 0.093(9) 0.000(7) -0.048(9) -0.039(8)
N1 0.027(3) 0.036(3) 0.030(3) -0.002(2) -0.002(2) -0.005(2)
N2 0.039(3) 0.035(3) 0.041(3) 0.000(3) -0.006(3) -0.006(3)
N3 0.031(3) 0.041(3) 0.027(3) 0.003(2) -0.001(2) -0.006(3)
N4 0.025(3) 0.027(3) 0.037(3) -0.001(2) -0.006(2) 0.000(2)
N5 0.040(3) 0.031(3) 0.032(3) -0.004(2) -0.005(2) -0.007(3)
N6 0.027(3) 0.031(3) 0.033(3) -0.001(2) -0.001(2) -0.004(2)
O1 0.033(2) 0.033(2) 0.021(2) 0.0068(19) 0.0023(17) -0.004(2)
O2 0.031(2) 0.024(2) 0.031(2) 0.0028(18) -0.0042(19) 0.0030(18)
O3 0.034(2) 0.026(2) 0.030(2) 0.0014(19) 0.0036(18) 0.0025(18)
O4 0.025(2) 0.025(2) 0.029(2) -0.0014(18) 0.0017(18) 0.0009(16)
O5 0.037(2) 0.028(3) 0.025(2) -0.0001(17) 0.0023(18) -0.0004(19)
O6 0.031(2) 0.022(2) 0.027(2) 0.004(2) -0.0033(18) 0.0035(18)
O7 0.032(2) 0.042(3) 0.029(2) 0.004(2) -0.005(2) -0.011(2)
O8 0.033(2) 0.024(2) 0.037(3) 0.0022(19) -0.001(2) 0.0027(18)
O9 0.036(2) 0.026(2) 0.033(2) -0.0073(19) 0.0016(19) 0.002(2)
O10 0.025(2) 0.029(2) 0.028(2) -0.0057(18) -0.0024(18) -0.0001(18)
O11 0.033(2) 0.035(3) 0.032(2) 0.003(2) 0.005(2) -0.004(2)
O12 0.036(3) 0.033(3) 0.035(3) 0.0066(19) -0.009(2) -0.006(2)
O24 0.133(8) 0.091(6) 0.106(7) -0.009(5) 0.007(6) -0.011(6)
Fe1 0.0290(5) 0.0255(5) 0.0235(4) 0.0017(4) 0.0012(4) -0.0028(4)
Fe2 0.0285(5) 0.0221(4) 0.0254(4) -0.0007(4) -0.0022(4) 0.0003(4)
Dy1 0.02717(14) 0.02670(14) 0.02830(14) -0.00079(13) -0.00107(13) -0.00163(13)
Cl1 0.0843(18) 0.0678(16) 0.104(2) 0.0039(14) 0.0321(17) 0.0098(14)
O23 0.161(6) 0.157(5) 0.196(6) 0.078(5) 0.059(5) 0.029(5)
O20 0.161(6) 0.157(5) 0.196(6) 0.078(5) 0.059(5) 0.029(5)
O22 0.161(6) 0.157(5) 0.196(6) 0.078(5) 0.059(5) 0.029(5)
O21 0.161(6) 0.157(5) 0.196(6) 0.078(5) 0.059(5) 0.029(5)

loop_
_atom_type_symbol
_atom_type_description
_atom_type_scat_dispersion_real
_atom_type_scat_dispersion_imag
_atom_type_scat_source
C C 0.0033 0.0016 'International Tables Vol C Tables 4.2.6.8 and 6.1.1.4'
H H 0 0 'International Tables Vol C Tables 4.2.6.8 and 6.1.1.4'
N N 0.0061 0.0033 'International Tables Vol C Tables 4.2.6.8 and 6.1.1.4'
O O 0.0106 0.006 'International Tables Vol C Tables 4.2.6.8 and 6.1.1.4'
Fe Fe 0.3463 0.8444 'International Tables Vol C Tables 4.2.6.8 and 6.1.1.4'
Dy Dy -0.1892 4.4098 'International Tables Vol C Tables 4.2.6.8 and 6.1.1.4'
Cl Cl 0.1484 0.1585 'International Tables Vol C Tables 4.2.6.8 and 6.1.1.4'

loop_
_geom_angle_atom_site_label_1
_geom_angle_atom_site_label_2
_geom_angle_atom_site_label_3
_geom_angle
_geom_angle_site_symmetry_1
_geom_angle_site_symmetry_3
_geom_angle_publ_flag
N1 C1 C4 114.7(6) . . ?
N2 C2 C4 114.2(6) . . ?
N3 C3 C4 114.0(5) . . ?
C3 C4 C2 111.5(6) . . ?
C3 C4 C5 110.4(6) . . ?
C2 C4 C5 110.4(6) . . ?
C3 C4 C1 110.6(6) . . ?
C2 C4 C1 107.4(5) . . ?
C5 C4 C1 106.4(6) . . ?
N4 C6 C9 111.5(5) . . ?
N5 C7 C9 112.0(6) . . ?
N6 C8 C9 113.6(5) . . ?
C7 C9 C8 111.3(6) . . ?
C7 C9 C6 112.1(6) . . ?
C8 C9 C6 110.8(6) . . ?
C7 C9 C10 107.0(6) . . ?
C8 C9 C10 107.7(6) . . ?
C6 C9 C10 107.6(5) . . ?
N1 C11 C12 127.4(6) . . ?
C13 C12 C17 118.9(6) . . ?
C13 C12 C11 116.6(6) . . ?
C17 C12 C11 124.1(5) . . ?
C14 C13 C12 121.2(6) . . ?
C15 C14 C13 120.3(6) . . ?
C14 C15 C16 119.5(6) . . ?
C15 C16 C17 122.0(6) . . ?
C15 C16 O7 123.4(6) . . ?
C17 C16 O7 114.6(5) . . ?
O1 C17 C16 119.5(5) . . ?
O1 C17 C12 122.4(5) . . ?
C16 C17 C12 118.1(5) . . ?
N2 C19 C20 126.8(6) . . ?
C21 C20 C26 120.8(6) . . ?
C21 C20 C19 116.9(6) . . ?
C26 C20 C19 122.2(6) . . ?
C23 C21 C20 120.6(6) . . ?
C21 C23 C24 120.8(6) . . ?
C25 C24 C23 118.8(7) . . ?
C24 C25 O8 124.7(6) . . ?
C24 C25 C26 122.6(6) . . ?
O8 C25 C26 112.6(5) . . ?
O2 C26 C20 125.3(6) . . ?
O2 C26 C25 118.4(5) . . ?
C20 C26 C25 116.3(5) . . ?
N3 C28 C29 127.4(6) . . ?
C34 C29 C30 120.8(6) . . ?
C34 C29 C28 124.7(6) . . ?
C30 C29 C28 114.5(6) . . ?
C31 C30 C29 117.9(7) . . ?
C32 C31 C30 121.6(6) . . ?
C31 C32 C33 120.0(7) . . ?
C34 C33 C32 122.4(7) . . ?
C34 C33 O9 112.5(5) . . ?
C32 C33 O9 125.1(6) . . ?
O3 C34 C33 120.9(6) . . ?
O3 C34 C29 121.8(6) . . ?
C33 C34 C29 117.3(6) . . ?
N4 C36 C37 126.7(6) . . ?
C42 C37 C38 118.5(6) . . ?
C42 C37 C36 125.4(6) . . ?
C38 C37 C36 116.1(6) . . ?
C39 C38 C37 121.7(6) . . ?
C38 C39 C40 120.4(6) . . ?
C39 C40 C41 119.7(6) . . ?
O10 C41 C42 112.9(5) . . ?
O10 C41 C40 125.5(6) . . ?
C42 C41 C40 121.6(6) . . ?
O4 C42 C41 120.8(6) . . ?
O4 C42 C37 121.0(6) . . ?
C41 C42 C37 118.2(5) . . ?
N5 C44 C45 127.1(6) . . ?
C50 C45 C46 118.0(6) . . ?
C50 C45 C44 123.7(6) . . ?
C46 C45 C44 118.1(6) . . ?
C47 C46 C45 121.6(6) . . ?
C46 C47 C48 119.9(6) . . ?
C49 C48 C47 121.1(7) . . ?
C48 C49 O11 126.3(6) . . ?
C48 C49 C50 120.9(6) . . ?
O11 C49 C50 112.8(5) . . ?
O5 C50 C45 122.9(6) . . ?
O5 C50 C49 118.7(6) . . ?
C45 C50 C49 118.4(5) . . ?
N6 C52 C53 128.8(6) . . ?
C54 C53 C58 119.0(6) . . ?
C54 C53 C52 118.0(6) . . ?
C58 C53 C52 123.0(5) . . ?
C55 C54 C53 121.8(6) . . ?
C54 C55 C56 120.3(6) . . ?
C57 C56 C55 119.8(6) . . ?
O12 C57 C56 124.6(6) . . ?
O12 C57 C58 113.8(5) . . ?
C56 C57 C58 121.6(6) . . ?
O6 C58 C53 123.7(5) . . ?
O6 C58 C57 118.9(5) . . ?
C53 C58 C57 117.4(5) . . ?
C11 N1 C1 114.9(6) . . ?
C11 N1 Fe1 125.6(4) . . ?
C1 N1 Fe1 116.4(4) . . ?
C19 N2 C2 114.6(6) . . ?
C19 N2 Fe1 128.5(5) . . ?
C2 N2 Fe1 116.3(4) . . ?
C28 N3 C3 115.9(6) . . ?
C28 N3 Fe1 125.5(4) . . ?
C3 N3 Fe1 116.6(4) . . ?
C36 N4 C6 114.7(6) . . ?
C36 N4 Fe2 127.8(5) . . ?
C6 N4 Fe2 116.7(4) . . ?
C44 N5 C7 115.6(6) . . ?
C44 N5 Fe2 127.1(5) . . ?
C7 N5 Fe2 115.4(4) . . ?
C52 N6 C8 117.6(6) . . ?
C52 N6 Fe2 127.0(4) . . ?
C8 N6 Fe2 114.2(4) . . ?
C17 O1 Fe1 131.2(4) . . ?
C17 O1 Dy1 135.7(4) . . ?
Fe1 O1 Dy1 93.13(14) . . ?
C26 O2 Fe1 131.5(4) . . ?
C26 O2 Dy1 132.2(4) . . ?
Fe1 O2 Dy1 93.04(15) . . ?
C34 O3 Fe1 132.4(4) . . ?
C34 O3 Dy1 133.9(4) . . ?
Fe1 O3 Dy1 93.72(15) . . ?
C42 O4 Fe2 133.2(4) . . ?
C42 O4 Dy1 133.1(4) . . ?
Fe2 O4 Dy1 93.56(15) . . ?
C50 O5 Fe2 132.3(4) . . ?
C50 O5 Dy1 132.7(4) . . ?
Fe2 O5 Dy1 93.42(15) . . ?
C58 O6 Fe2 130.9(4) . . ?
C58 O6 Dy1 136.1(4) . . ?
Fe2 O6 Dy1 92.84(15) . . ?
C16 O7 C18 117.2(5) . . ?
C25 O8 C27 116.6(5) . . ?
C25 O8 Dy1 114.3(3) . . ?
C27 O8 Dy1 128.0(4) . . ?
C33 O9 C35 116.9(5) . . ?
C41 O10 C43 116.2(5) . . ?
C49 O11 C51 115.8(5) . . ?
C49 O11 Dy1 115.6(4) . . ?
C51 O11 Dy1 128.3(4) . . ?
C57 O12 C59 116.9(5) . . ?
O2 Fe1 O3 76.56(16) . . ?
O2 Fe1 O1 79.23(16) . . ?
O3 Fe1 O1 77.89(16) . . ?
O2 Fe1 N1 151.06(19) . . ?
O3 Fe1 N1 122.26(19) . . ?
O1 Fe1 N1 83.58(18) . . ?
O2 Fe1 N3 120.32(18) . . ?
O3 Fe1 N3 84.40(18) . . ?
O1 Fe1 N3 149.7(2) . . ?
N1 Fe1 N3 85.5(2) . . ?
O2 Fe1 N2 84.8(2) . . ?
O3 Fe1 N2 151.1(2) . . ?
O1 Fe1 N2 120.3(2) . . ?
N1 Fe1 N2 84.0(2) . . ?
N3 Fe1 N2 86.3(2) . . ?
O2 Fe1 Dy1 47.10(11) . . ?
O3 Fe1 Dy1 46.10(11) . . ?
O1 Fe1 Dy1 46.44(11) . . ?
N1 Fe1 Dy1 128.02(15) . . ?
N3 Fe1 Dy1 128.73(14) . . ?
N2 Fe1 Dy1 128.87(16) . . ?
O5 Fe2 O4 76.71(16) . . ?
O5 Fe2 O6 78.79(16) . . ?
O4 Fe2 O6 78.61(15) . . ?
O5 Fe2 N5 84.22(18) . . ?
O4 Fe2 N5 150.24(19) . . ?
O6 Fe2 N5 120.05(19) . . ?
O5 Fe2 N4 119.37(19) . . ?
O4 Fe2 N4 84.10(17) . . ?
O6 Fe2 N4 151.25(19) . . ?
N5 Fe2 N4 85.7(2) . . ?
O5 Fe2 N6 151.69(19) . . ?
O4 Fe2 N6 121.79(18) . . ?
O6 Fe2 N6 84.06(18) . . ?
N5 Fe2 N6 85.1(2) . . ?
N4 Fe2 N6 85.8(2) . . ?
O5 Fe2 Dy1 46.96(12) . . ?
O4 Fe2 Dy1 46.28(11) . . ?
O6 Fe2 Dy1 46.68(11) . . ?
N5 Fe2 Dy1 128.43(15) . . ?
N4 Fe2 Dy1 128.31(14) . . ?
N6 Fe2 Dy1 128.38(14) . . ?
O3 Dy1 O4 178.00(14) . . ?
O3 Dy1 O1 68.48(14) . . ?
O4 Dy1 O1 112.44(14) . . ?
O3 Dy1 O6 112.75(14) . . ?
O4 Dy1 O6 68.83(13) . . ?
O1 Dy1 O6 107.30(14) . . ?
O3 Dy1 O5 112.84(14) . . ?
O4 Dy1 O5 66.39(14) . . ?
O1 Dy1 O5 175.42(15) . . ?
O6 Dy1 O5 68.12(13) . . ?
O3 Dy1 O2 66.50(14) . . ?
O4 Dy1 O2 112.01(14) . . ?
O1 Dy1 O2 68.70(14) . . ?
O6 Dy1 O2 175.98(14) . . ?
O5 Dy1 O2 115.88(14) . . ?
O3 Dy1 O11 65.02(13) . . ?
O4 Dy1 O11 113.30(13) . . ?
O1 Dy1 O11 125.38(13) . . ?
O6 Dy1 O11 115.86(13) . . ?
O5 Dy1 O11 58.22(14) . . ?
O2 Dy1 O11 67.66(13) . . ?
O3 Dy1 O8 112.89(13) . . ?
O4 Dy1 O8 65.12(13) . . ?
O1 Dy1 O8 116.95(14) . . ?
O6 Dy1 O8 124.93(12) . . ?
O5 Dy1 O8 66.91(13) . . ?
O2 Dy1 O8 58.09(13) . . ?
O11 Dy1 O8 61.17(12) . . ?
O3 Dy1 Fe1 40.18(10) . . ?
O4 Dy1 Fe1 139.46(10) . . ?
O1 Dy1 Fe1 40.43(10) . . ?
O6 Dy1 Fe1 137.05(9) . . ?
O5 Dy1 Fe1 143.21(10) . . ?
O2 Dy1 Fe1 39.86(10) . . ?
O11 Dy1 Fe1 85.01(9) . . ?
O8 Dy1 Fe1 97.95(9) . . ?
O3 Dy1 Fe2 140.36(10) . . ?
O4 Dy1 Fe2 40.15(10) . . ?
O1 Dy1 Fe2 136.66(10) . . ?
O6 Dy1 Fe2 40.48(9) . . ?
O5 Dy1 Fe2 39.62(10) . . ?
O2 Dy1 Fe2 142.48(10) . . ?
O11 Dy1 Fe2 97.84(9) . . ?
O8 Dy1 Fe2 84.46(9) . . ?
Fe1 Dy1 Fe2 176.93(2) . . ?
O22 Cl1 O20 110.5(6) . . ?
O22 Cl1 O23 119.4(7) . . ?
O20 Cl1 O23 121.6(7) . . ?
O22 Cl1 O21 97.8(5) . . ?
O20 Cl1 O21 96.8(5) . . ?
O23 Cl1 O21 104.2(7) . . ?

loop_
_geom_bond_atom_site_label_1
_geom_bond_atom_site_label_2
_geom_bond_distance
_geom_bond_site_symmetry_2
_geom_bond_publ_flag
C1 N1 1.420(9) . ?
C1 C4 1.585(10) . ?
C2 N2 1.461(9) . ?
C2 C4 1.546(10) . ?
C3 N3 1.447(9) . ?
C3 C4 1.514(10) . ?
C4 C5 1.558(10) . ?
C6 N4 1.469(8) . ?
C6 C9 1.545(9) . ?
C7 N5 1.513(8) . ?
C7 C9 1.513(10) . ?
C8 N6 1.459(8) . ?
C8 C9 1.532(9) . ?
C9 C10 1.567(9) . ?
C11 N1 1.296(8) . ?
C11 C12 1.425(9) . ?
C12 C13 1.406(9) . ?
C12 C17 1.412(8) . ?
C13 C14 1.381(9) . ?
C14 C15 1.369(9) . ?
C15 C16 1.391(8) . ?
C16 C17 1.396(9) . ?
C16 O7 1.400(7) . ?
C17 O1 1.329(7) . ?
C18 O7 1.439(8) . ?
C19 N2 1.264(9) . ?
C19 C20 1.487(10) . ?
C20 C21 1.401(10) . ?
C20 C26 1.410(9) . ?
C21 C23 1.367(10) . ?
C23 C24 1.413(10) . ?
C24 C25 1.359(9) . ?
C25 O8 1.386(8) . ?
C25 C26 1.444(9) . ?
C26 O2 1.315(7) . ?
C27 O8 1.424(8) . ?
C28 N3 1.289(8) . ?
C28 C29 1.467(9) . ?
C29 C34 1.401(9) . ?
C29 C30 1.439(9) . ?
C30 C31 1.393(10) . ?
C31 C32 1.347(11) . ?
C32 C33 1.392(9) . ?
C33 C34 1.387(10) . ?
C33 O9 1.395(8) . ?
C34 O3 1.324(7) . ?
C35 O9 1.462(8) . ?
C36 N4 1.269(8) . ?
C36 C37 1.461(9) . ?
C37 C42 1.416(9) . ?
C37 C38 1.441(9) . ?
C38 C39 1.329(10) . ?
C39 C40 1.394(10) . ?
C40 C41 1.398(9) . ?
C41 O10 1.372(8) . ?
C41 C42 1.391(9) . ?
C42 O4 1.317(7) . ?
C43 O10 1.441(7) . ?
C44 N5 1.273(8) . ?
C44 C45 1.437(10) . ?
C45 C50 1.412(9) . ?
C45 C46 1.427(10) . ?
C46 C47 1.367(11) . ?
C47 C48 1.384(10) . ?
C48 C49 1.354(9) . ?
C49 O11 1.367(8) . ?
C49 C50 1.435(9) . ?
C50 O5 1.320(7) . ?
C51 O11 1.410(8) . ?
C52 N6 1.252(8) . ?
C52 C53 1.442(9) . ?
C53 C54 1.407(9) . ?
C53 C58 1.430(9) . ?
C54 C55 1.366(10) . ?
C55 C56 1.406(10) . ?
C56 C57 1.367(9) . ?
C57 O12 1.367(7) . ?
C57 C58 1.442(9) . ?
C58 O6 1.316(7) . ?
C59 O12 1.390(8) . ?
C100 O24 1.401(13) . ?
N1 Fe1 2.137(5) . ?
N2 Fe1 2.153(6) . ?
N3 Fe1 2.146(5) . ?
N4 Fe2 2.146(5) . ?
N5 Fe2 2.142(5) . ?
N6 Fe2 2.164(5) . ?
O1 Fe1 2.121(4) . ?
O1 Dy1 2.370(4) . ?
O2 Fe1 2.096(4) . ?
O2 Dy1 2.395(4) . ?
O3 Fe1 2.111(4) . ?
O3 Dy1 2.358(4) . ?
O4 Fe2 2.111(4) . ?
O4 Dy1 2.365(4) . ?
O5 Fe2 2.087(4) . ?
O5 Dy1 2.392(4) . ?
O6 Fe2 2.123(4) . ?
O6 Dy1 2.379(4) . ?
O8 Dy1 2.897(4) . ?
O11 Dy1 2.880(4) . ?
Fe1 Dy1 3.2656(9) . ?
Fe2 Dy1 3.2665(9) . ?
Cl1 O22 1.378(7) . ?
Cl1 O20 1.385(7) . ?
Cl1 O23 1.405(8) . ?
Cl1 O21 1.520(7) . ?
